data_7220490
loop_
_publ_author_name
'Mair, F. S.'
'Alnajrani, Mohammed Nasser'

_publ_section_title
;
 The behaviour of \b-triketimine cobalt complexes in the polymerization of
 isoprene
;
_journal_name_full 'RSC Adv.'
_journal_paper_doi 10.1039/C5RA06792H
_journal_year 2015
_chemical_formula_moiety 'C70 H90 Br2 Co2 N6 O2, 2(C32 H12 B F24)'
_chemical_formula_sum 'C134 H114 B2 Br2 Co2 F48 N6 O2'
_chemical_formula_weight 3051.61
_space_group_crystal_system triclinic
_space_group_IT_number 2
_space_group_name_Hall '-P 1'
_space_group_name_H-M_alt 'P -1'
_symmetry_space_group_name_Hall '-P 1'
_symmetry_space_group_name_H-M 'P -1'
_atom_sites_solution_hydrogens geom
_atom_sites_solution_primary iterative
_audit_creation_date 2014-11-03
_audit_creation_method
;
Olex2 1.2
(compiled 2014.08.28 svn.r2986 for OlexSys, GUI svn.r4874)
;
_audit_update_record
;
2015-03-22 deposited with the CCDC.
2015-05-15 downloaded from the CCDC.
;
_cell_angle_alpha 73.037(5)
_cell_angle_beta 87.555(5)
_cell_angle_gamma 76.085(6)
_cell_formula_units_Z 1
_cell_length_a 12.5422(8)
_cell_length_b 16.3657(10)
_cell_length_c 17.6818(10)
_cell_measurement_reflns_used 15359
_cell_measurement_temperature 100
_cell_measurement_theta_max 74.1970
_cell_measurement_theta_min 2.7050
_cell_volume 3368.1(4)
_computing_cell_refinement
;
CrysAlisPro, Agilent Technologies,
Version 1.171.37.34 (release 22-05-2014 CrysAlis171 .NET)
(compiled May 22 2014,16:03:01)
;
_computing_data_collection
;
CrysAlisPro, Agilent Technologies,
Version 1.171.37.34 (release 22-05-2014 CrysAlis171 .NET)
(compiled May 22 2014,16:03:01)
;
_computing_data_reduction
;
CrysAlisPro, Agilent Technologies,
Version 1.171.37.34 (release 22-05-2014 CrysAlis171 .NET)
(compiled May 22 2014,16:03:01)
;
_computing_molecular_graphics 'Olex2 (Dolomanov et al., 2009)'
_computing_publication_material 'Olex2 (Dolomanov et al., 2009)'
_computing_structure_refinement 'ShelXL (Sheldrick, 2008)'
_computing_structure_solution
;
Superflip (Palatinus & Chapuis, 2007;Palatinus & van der Lee, 2008;
Palatinus et al., 2012)
;
_diffrn_ambient_temperature 100
_diffrn_detector 'CCD plate'
_diffrn_measured_fraction_theta_full 0.972
_diffrn_measured_fraction_theta_max 0.972
_diffrn_measurement_details
;
  1 omega   83.21  228.71   1.5000    8.0000
omega____ theta____ kappa____ phi______ frames
    -       70.0000   73.8669   54.2081 97

  2 omega   81.71  267.71   1.5000   30.0000
omega____ theta____ kappa____ phi______ frames
    -      111.0000   73.8669 -110.7906 124

  3 omega  103.08  251.58   1.5000   30.0000
omega____ theta____ kappa____ phi______ frames
    -       95.0000   73.8669  104.2087 99

  4 phi   -205.79  149.56   1.4994   30.0000
omega____ theta____ kappa____ phi______ frames
  88.3594  110.5000   73.8669     -     237

  5 phi     95.81  328.21   1.4994    8.0000
omega____ theta____ kappa____ phi______ frames
 -41.2603  -50.0000   73.8669     -     155

  6 omega  107.48  257.48   1.5000   30.0000
omega____ theta____ kappa____ phi______ frames
    -      105.0000   73.8669  -40.7906 100

  7 phi    -25.79  229.10   1.4994   30.0000
omega____ theta____ kappa____ phi______ frames
 139.2097  113.0000   73.8669     -     170

  8 omega  -63.58   63.92   1.5000    8.0000
omega____ theta____ kappa____ phi______ frames
    -      -40.0000   73.8669  -10.7906 85

  9 omega   85.53  228.03   1.5000   30.0000
omega____ theta____ kappa____ phi______ frames
    -      112.0000   73.8669 -140.7912 95

 10 omega  -68.69   34.81   1.5000    8.0000
omega____ theta____ kappa____ phi______ frames
    -      -75.0000   73.8669  179.2094 69

 11 omega  154.12  235.12   1.5000    8.0000
omega____ theta____ kappa____ phi______ frames
    -       80.0000   73.8669 -145.7912 54

 12 omega  -96.01    7.49   1.5000    8.0000
omega____ theta____ kappa____ phi______ frames
    -      -80.0000   73.8669  -35.7919 69

 13 phi    -25.79  332.56   1.4994   30.0000
omega____ theta____ kappa____ phi______ frames
 159.1594  110.0000   73.8669     -     239

 14 phi    -17.71  157.72   1.4994    8.0000
omega____ theta____ kappa____ phi______ frames
  79.8397   65.0000   73.8669     -     117

 15 omega  172.71  262.71   1.5000   30.0000
omega____ theta____ kappa____ phi______ frames
    -      110.0000   73.8669  109.2094 60

 16 omega  165.21  262.71   1.5000   30.0000
omega____ theta____ kappa____ phi______ frames
    -      110.0000   73.8669   24.2094 65

 17 omega  157.09  266.59   1.5000   30.0000
omega____ theta____ kappa____ phi______ frames
    -      111.0000   73.8669  -30.7912 73

 18 phi     47.34  333.72   1.4994   30.0000
omega____ theta____ kappa____ phi______ frames
-145.7903  111.0000   73.8669     -     191
;
_diffrn_measurement_device 'abstract diffractometer'
_diffrn_measurement_device_type 'Saxi-CrysAlisPro-abstract goniometer imported SAXI images'
_diffrn_measurement_method '\w and \p scans'
_diffrn_orient_matrix_UB_11 0.1048623000
_diffrn_orient_matrix_UB_12 -0.0549211000
_diffrn_orient_matrix_UB_13 -0.0261431000
_diffrn_orient_matrix_UB_21 0.0271973000
_diffrn_orient_matrix_UB_22 -0.0558025000
_diffrn_orient_matrix_UB_23 0.0865889000
_diffrn_orient_matrix_UB_31 -0.0655102000
_diffrn_orient_matrix_UB_32 -0.0643443000
_diffrn_orient_matrix_UB_33 -0.0111163000
_diffrn_radiation_monochromator graphite
_diffrn_radiation_probe x-ray
_diffrn_radiation_type CuK\a
_diffrn_radiation_wavelength 1.54184
_diffrn_reflns_av_R_equivalents 0.0578
_diffrn_reflns_av_unetI/netI 0.0402
_diffrn_reflns_laue_measured_fraction_full 0.972
_diffrn_reflns_laue_measured_fraction_max 0.972
_diffrn_reflns_limit_h_max 15
_diffrn_reflns_limit_h_min -15
_diffrn_reflns_limit_k_max 19
_diffrn_reflns_limit_k_min -19
_diffrn_reflns_limit_l_max 21
_diffrn_reflns_limit_l_min -21
_diffrn_reflns_number 41455
_diffrn_reflns_point_group_measured_fraction_full 0.972
_diffrn_reflns_point_group_measured_fraction_max 0.972
_diffrn_reflns_theta_full 67.684
_diffrn_reflns_theta_max 68.247
_diffrn_reflns_theta_min 2.614
_diffrn_source 'Enhance (Cu) X-ray Source'
_exptl_absorpt_coefficient_mu 3.686
_exptl_absorpt_correction_T_max 1.00000
_exptl_absorpt_correction_T_min 0.60882
_exptl_absorpt_correction_type multi-scan
_exptl_absorpt_process_details
;
CrysAlisPro, Agilent Technologies,
Version 1.171.37.34 (release 22-05-2014 CrysAlis171 .NET)
(compiled May 22 2014,16:03:01)
Empirical absorption correction using spherical harmonics,
 implemented in SCALE3 ABSPACK scaling algorithm.
;
_exptl_crystal_colour brown
_exptl_crystal_colour_primary brown
_exptl_crystal_density_diffrn 1.504
_exptl_crystal_description block
_exptl_crystal_F_000 1542
_exptl_crystal_size_max 0.1
_exptl_crystal_size_mid 0.07
_exptl_crystal_size_min 0.05
_refine_diff_density_max 0.893
_refine_diff_density_min -0.542
_refine_diff_density_rms 0.074
_refine_ls_extinction_method none
_refine_ls_goodness_of_fit_ref 1.026
_refine_ls_hydrogen_treatment constr
_refine_ls_matrix_type full
_refine_ls_number_parameters 1132
_refine_ls_number_reflns 11998
_refine_ls_number_restraints 439
_refine_ls_restrained_S_all 1.083
_refine_ls_R_factor_all 0.0706
_refine_ls_R_factor_gt 0.0587
_refine_ls_shift/su_max 0.001
_refine_ls_shift/su_mean 0.000
_refine_ls_structure_factor_coef Fsqd
_refine_ls_weighting_details 'w=1/[\s^2^(Fo^2^)+(0.0800P)^2^+4.1760P] where P=(Fo^2^+2Fc^2^)/3'
_refine_ls_weighting_scheme calc
_refine_ls_wR_factor_gt 0.1470
_refine_ls_wR_factor_ref 0.1559
_reflns_Friedel_coverage 0.000
_reflns_number_gt 9976
_reflns_number_total 11998
_reflns_threshold_expression 'I > 2\s(I)'
_cod_data_source_file c5ra06792h2.cif
_cod_data_source_block xrepw504
_cod_original_cell_volume 3368.2(4)
_cod_database_code 7220490
_shelxl_version_number 2014/6
_chemical_oxdiff_formula Co2Br2BF16C100
_shelx_space_group_comment
;
The symmetry employed for this shelxl refinement is uniquely defined
by the following loop, which should always be used as a source of
symmetry information in preference to the above space-group names.
They are only intended as comments.
;
_reflns_odcompleteness_completeness 93.71
_reflns_odcompleteness_iscentric 1
_reflns_odcompleteness_theta 74.66
_olex2_refinement_description
;
1. Fixed Uiso
 At 1.2 times of:
  All C(H) groups
 At 1.5 times of:
  All C(H,H,H) groups
2. Restrained distances
 C28A-C33A \\sim C33A-C34A \\sim C35A-C33A \\sim C33A-C28A \\sim C34A-C33A
\\sim C33A-C35A \\sim C28B-
 C33B \\sim C33B-C35B \\sim C28B-C33B \\sim C33B-C34B \\sim C34B-C33B \\sim
C33B-C35B
 with sigma of 0.02
 F24A-F22A \\sim F22A-F23A \\sim F22A-F23A \\sim F23A-F24A \\sim F23A-F24A
\\sim F24A-F22A
 with sigma of 0.02
 F5A-F6A \\sim F6A-F4A \\sim F6A-F4A \\sim F4A-F5A \\sim F4A-F5A \\sim F5A-F6A
 with sigma of 0.02
 F1A-F2A \\sim F2A-F3A \\sim F2A-F3A \\sim F3A-F1A \\sim F3A-F1A \\sim F1A-F2A
 with sigma of 0.02
 F1A-C42 \\sim C42-F3A \\sim F3A-C42 \\sim C42-F2A \\sim F2A-C42 \\sim C42-F1A
 with sigma of 0.02
 F2A-C42 \\sim C42-F1A \\sim F1A-C42 \\sim C42-F3A \\sim F3A-C42 \\sim C42-F2A
\\sim F2B-C42 \\sim C42-F1B
 \\sim F1B-C42 \\sim C42-F3B \\sim F3B-C42 \\sim C42-F2B
 with sigma of 0.02
 F2A-C42 \\sim C42-F3A \\sim F3A-C42 \\sim C42-F1A \\sim F1A-C42 \\sim C42-F2A
\\sim F2B-C42 \\sim C42-F1B
 \\sim F1B-C42 \\sim C42-F3B \\sim F3B-C42 \\sim C42-F2B
 with sigma of 0.02
 C10A-C9 \\sim C9-C10B
 with sigma of 0.02
 F18B-F17B \\sim F17B-F16B \\sim F17B-F16B \\sim F16B-F18B \\sim F16B-F18B
\\sim F18B-F17B
 with sigma of 0.02
3. Uiso/Uaniso restraints and constraints
F5B \\sim F5A \\sim F4B \\sim F4A \\sim F6B \\sim F6A: within 1.7A with sigma
of 0.04 and sigma for terminal atoms of 0.08
Uanis(C10A) = Uanis(C10B)
4. Rigid body (RIGU) restrains
 C34A, C27A, C28A, C29A, C30A, C31A, C32A, C35A, C33A, C27B, C28B, C29B, C30B,
 C31B, C32B, C34B, C35B, C33B
 with sigma for 1-2 distances of 0.004 and sigma for 1-3 distances of 0.004
 C20A, C21A, C22A, C23A, C24A, C25A, O1A, C20B, C25B, C24B, C23B, C22B, C21B,
 O1B, C26B, C26A
 with sigma for 1-2 distances of 0.004 and sigma for 1-3 distances of 0.004
 C67, F24B, F23B, F22B, F22A, F24A, F23A
 with sigma for 1-2 distances of 0.004 and sigma for 1-3 distances of 0.004
 F4B, F6B, F5B, C43, F6A, F5A, F4A
 with sigma for 1-2 distances of 0.004 and sigma for 1-3 distances of 0.004
 C42, F3A, F1A, F2A, F2B, F3B, F1B
 with sigma for 1-2 distances of 0.004 and sigma for 1-3 distances of 0.004
 F18A, F17A, F16A, C59, F18B, F16B, F17B
 with sigma for 1-2 distances of 0.004 and sigma for 1-3 distances of 0.004
 C10B, C10A, C9
 with sigma for 1-2 distances of 0.004 and sigma for 1-3 distances of 0.004
5. Others
 Sof(O1B)=Sof(C20B)=Sof(C25B)=Sof(H25B)=Sof(C24B)=Sof(H24B)=Sof(C23B)=
 Sof(H23B)=Sof(C22B)=Sof(H22B)=Sof(C21B)=Sof(C26B)=Sof(H26D)=Sof(H26E)=
 Sof(H26F)=1-FVAR(1)
 Sof(O1A)=Sof(C20A)=Sof(C21A)=Sof(C22A)=Sof(H22A)=Sof(C23A)=Sof(H23A)=
 Sof(C24A)=Sof(H24A)=Sof(C25A)=Sof(H25A)=Sof(C26A)=Sof(H26A)=Sof(H26B)=
 Sof(H26C)=FVAR(1)
 Sof(C27B)=Sof(C28B)=Sof(C29B)=Sof(H29B)=Sof(C30B)=Sof(H30B)=Sof(C31B)=
 Sof(H31B)=Sof(C32B)=Sof(H32B)=Sof(C33B)=Sof(H33B)=Sof(C35B)=Sof(H35D)=
 Sof(H35E)=Sof(H35F)=Sof(C34B)=Sof(H34D)=Sof(H34E)=Sof(H34F)=1-FVAR(2)
 Sof(C27A)=Sof(C28A)=Sof(C29A)=Sof(H29A)=Sof(C30A)=Sof(H30A)=Sof(C31A)=
 Sof(H31A)=Sof(C32A)=Sof(H32A)=Sof(C33A)=Sof(H33A)=Sof(C35A)=Sof(H35A)=
 Sof(H35B)=Sof(H35C)=Sof(C34A)=Sof(H34A)=Sof(H34B)=Sof(H34C)=FVAR(2)
 Sof(F4A)=Sof(F5A)=Sof(F6A)=1-FVAR(3)
 Sof(F4B)=Sof(F5B)=Sof(F6B)=FVAR(3)
 Sof(F22A)=Sof(F24A)=Sof(F23A)=1-FVAR(4)
 Sof(F24B)=Sof(F23B)=Sof(F22B)=FVAR(4)
 Sof(F18B)=Sof(F16B)=Sof(F17B)=1-FVAR(5)
 Sof(F18A)=Sof(F16A)=Sof(F17A)=FVAR(5)
 Sof(F2B)=Sof(F3B)=Sof(F1B)=1-FVAR(6)
 Sof(F3A)=Sof(F1A)=Sof(F2A)=FVAR(6)
 Sof(C10B)=Sof(H10D)=Sof(H10E)=Sof(H10F)=1-FVAR(7)
 Sof(C10A)=Sof(H10A)=Sof(H10B)=Sof(H10C)=FVAR(7)
6.a Ternary CH refined with riding coordinates:
 C3(H3), C17(H17), C33A(H33A), C33B(H33B)
6.b Aromatic/amide H refined with riding coordinates:
 C16(H16), C15(H15), C14(H14), C13(H13), C29A(H29A), C30A(H30A), C31A(H31A),
 C32A(H32A), C22A(H22A), C23A(H23A), C24A(H24A), C25A(H25A), C29B(H29B),
 C30B(H30B), C31B(H31B), C32B(H32B), C25B(H25B), C24B(H24B), C23B(H23B),
 C22B(H22B), C49(H49), C47(H47), C45(H45), C65(H65), C63(H63), C61(H61),
 C57(H57), C55(H55), C53(H53), C41(H41), C39(H39), C37(H37)
6.c Fitted hexagon refined as free rotating group:
 C27A(C28A,C29A,C30A,C31A,C32A), C20A(C21A,C22A,C23A,C24A,C25A), C27B(C28B,
 C29B,C30B,C31B,C32B)
6.d Idealised Me refined as rotating group:
 C8(H8A,H8B,H8C), C6(H6A,H6B,H6C), C7(H7A,H7B,H7C), C1(H1A,H1B,H1C), C18(H18A,
 H18B,H18C), C19(H19A,H19B,H19C), C10A(H10A,H10B,H10C), C35A(H35A,H35B,H35C),
 C34A(H34A,H34B,H34C), C26A(H26A,H26B,H26C), C10B(H10D,H10E,H10F), C35B(H35D,
 H35E,H35F), C34B(H34D,H34E,H34F), C26B(H26D,H26E,H26F)
;
_olex2_submission_special_instructions 'No special instructions were received'

loop_
_space_group_symop_operation_xyz
'x, y, z'
'-x, -y, -z'

loop_
_atom_site_label
_atom_site_type_symbol
_atom_site_fract_x
_atom_site_fract_y
_atom_site_fract_z
_atom_site_U_iso_or_equiv
_atom_site_adp_type
_atom_site_occupancy
_atom_site_site_symmetry_order
_atom_site_calc_flag
_atom_site_refinement_flags_posn
_atom_site_refinement_flags_occupancy
_atom_site_disorder_assembly
_atom_site_disorder_group
Br1 Br 1.06112(4) -0.09975(2) 0.98968(2) 0.04603(13) Uani 1 1 d . . . .
Co1 Co 0.98877(5) 0.04583(3) 0.89136(3) 0.03269(15) Uani 1 1 d . . . .
N2 N 1.0988(2) 0.1172(2) 0.83257(16) 0.0351(6) Uani 1 1 d . . . .
N1 N 0.8641(3) 0.1431(2) 0.81691(17) 0.0392(7) Uani 1 1 d . . . .
N3 N 1.0091(4) -0.0139(2) 0.7974(2) 0.0585(10) Uani 1 1 d . . . .
C5 C 1.1617(3) 0.2089(3) 0.7031(2) 0.0459(9) Uani 1 1 d . . . .
C8 C 1.2570(4) 0.2261(3) 0.7436(2) 0.0535(10) Uani 1 1 d . . . .
H8A H 1.2982 0.2605 0.7036 0.080 Uiso 1 1 calc GR . . .
H8B H 1.3060 0.1699 0.7718 0.080 Uiso 1 1 calc GR . . .
H8C H 1.2274 0.2589 0.7813 0.080 Uiso 1 1 calc GR . . .
C6 C 1.0830(4) 0.2982(3) 0.6623(3) 0.0735(16) Uani 1 1 d . . . .
H6A H 1.0484 0.3256 0.7025 0.110 Uiso 1 1 calc GR . . .
H6B H 1.0262 0.2889 0.6316 0.110 Uiso 1 1 calc GR . . .
H6C H 1.1245 0.3368 0.6270 0.110 Uiso 1 1 calc GR . . .
C7 C 1.2108(4) 0.1629(5) 0.6411(3) 0.0775(17) Uani 1 1 d . . . .
H7A H 1.2568 0.1974 0.6060 0.116 Uiso 1 1 calc GR . . .
H7B H 1.1513 0.1576 0.6100 0.116 Uiso 1 1 calc GR . . .
H7C H 1.2556 0.1041 0.6678 0.116 Uiso 1 1 calc GR . . .
C4 C 1.0920(3) 0.1524(2) 0.7580(2) 0.0356(7) Uani 1 1 d . . . .
C3 C 0.9987(3) 0.1343(2) 0.7159(2) 0.0377(8) Uani 1 1 d . . . .
H3 H 1.0014 0.1637 0.6579 0.045 Uiso 1 1 calc R . . .
C9 C 1.0102(5) 0.0364(3) 0.7274(2) 0.0605(12) Uani 1 1 d . . . .
C2 C 0.8843(3) 0.1693(3) 0.7433(2) 0.0420(8) Uani 1 1 d . . . .
C1 C 0.8031(4) 0.2263(3) 0.6787(2) 0.0575(12) Uani 1 1 d . . . .
H1A H 0.7932 0.1927 0.6429 0.086 Uiso 1 1 calc GR . . .
H1B H 0.8303 0.2776 0.6491 0.086 Uiso 1 1 calc GR . . .
H1C H 0.7326 0.2460 0.7017 0.086 Uiso 1 1 calc GR . . .
C11 C 0.7532(3) 0.1732(3) 0.8415(2) 0.0443(9) Uani 1 1 d . . . .
C16 C 0.6775(3) 0.1237(3) 0.8408(2) 0.0515(10) Uani 1 1 d . . . .
H16 H 0.7000 0.0705 0.8266 0.062 Uiso 1 1 calc R . . .
C15 C 0.5693(4) 0.1512(4) 0.8608(3) 0.0676(14) Uani 1 1 d . . . .
H15 H 0.5171 0.1183 0.8589 0.081 Uiso 1 1 calc R . . .
C14 C 0.5387(4) 0.2275(4) 0.8835(3) 0.0702(14) Uani 1 1 d . . . .
H14 H 0.4651 0.2470 0.8979 0.084 Uiso 1 1 calc R . . .
C13 C 0.6146(4) 0.2751(3) 0.8852(3) 0.0629(12) Uani 1 1 d . . . .
H13 H 0.5920 0.3271 0.9011 0.076 Uiso 1 1 calc R . . .
C12 C 0.7229(4) 0.2502(3) 0.8647(3) 0.0544(11) Uani 1 1 d . . . .
C17 C 0.8031(4) 0.3074(3) 0.8629(4) 0.0708(15) Uani 1 1 d . . . .
H17 H 0.8792 0.2714 0.8606 0.085 Uiso 1 1 calc R . . .
C18 C 0.7802(5) 0.3866(3) 0.7866(5) 0.090(2) Uani 1 1 d . . . .
H18A H 0.7831 0.3649 0.7402 0.136 Uiso 1 1 calc GR . . .
H18B H 0.8359 0.4205 0.7827 0.136 Uiso 1 1 calc GR . . .
H18C H 0.7072 0.4243 0.7888 0.136 Uiso 1 1 calc GR . . .
C19 C 0.7989(7) 0.3421(4) 0.9328(5) 0.111(3) Uani 1 1 d . . . .
H19A H 0.7268 0.3817 0.9335 0.167 Uiso 1 1 calc GR . . .
H19B H 0.8563 0.3743 0.9290 0.167 Uiso 1 1 calc GR . . .
H19C H 0.8109 0.2929 0.9815 0.167 Uiso 1 1 calc GR . . .
O1A O 1.0961(6) 0.2383(4) 0.9040(4) 0.0404(16) Uani 0.530(6) 1 d . P A 1
C10A C 0.9993(6) 0.0086(4) 0.6538(3) 0.0491(14) Uani 0.686(8) 1 d . P B 1
H10A H 0.9937 -0.0527 0.6694 0.074 Uiso 0.686(8) 1 calc GR P B 1
H10B H 1.0640 0.0144 0.6215 0.074 Uiso 0.686(8) 1 calc GR P B 1
H10C H 0.9331 0.0463 0.6232 0.074 Uiso 0.686(8) 1 calc GR P B 1
C27A C 0.9941(3) -0.10421(18) 0.8124(2) 0.0390(12) Uani 0.715(6) 1 d . P C 1
C28A C 1.0863(2) -0.1728(2) 0.8174(2) 0.0413(12) Uani 0.715(6) 1 d G P C 1
C29A C 1.0745(3) -0.2584(2) 0.8321(3) 0.049(2) Uani 0.715(6) 1 d G P C 1
H29A H 1.1375 -0.3052 0.8355 0.059 Uiso 0.715(6) 1 calc R P C 1
C30A C 0.9706(4) -0.2753(2) 0.8419(3) 0.0534(15) Uani 0.715(6) 1 d G P C 1
H30A H 0.9625 -0.3337 0.8520 0.064 Uiso 0.715(6) 1 calc R P C 1
C31A C 0.8784(3) -0.2067(3) 0.8370(3) 0.0549(19) Uani 0.715(6) 1 d G P C 1
H31A H 0.8074 -0.2182 0.8437 0.066 Uiso 0.715(6) 1 calc R P C 1
C32A C 0.8902(3) -0.1211(3) 0.8222(3) 0.044(2) Uani 0.715(6) 1 d G P C 1
H32A H 0.8272 -0.0742 0.8188 0.053 Uiso 0.715(6) 1 calc R P C 1
C33A C 1.2045(5) -0.1580(7) 0.8045(5) 0.052(2) Uani 0.715(6) 1 d . P C 1
H33A H 1.1991 -0.0946 0.7990 0.062 Uiso 0.715(6) 1 calc R P C 1
C35A C 1.2498(6) -0.1748(5) 0.7278(4) 0.0575(16) Uani 0.715(6) 1 d . P C 1
H35A H 1.2468 -0.2341 0.7279 0.086 Uiso 0.715(6) 1 calc GR P C 1
H35B H 1.3263 -0.1696 0.7232 0.086 Uiso 0.715(6) 1 calc GR P C 1
H35C H 1.2057 -0.1314 0.6829 0.086 Uiso 0.715(6) 1 calc GR P C 1
C34A C 1.2840(6) -0.2114(6) 0.8730(4) 0.072(2) Uani 0.715(6) 1 d . P C 1
H34A H 1.2606 -0.1922 0.9200 0.108 Uiso 0.715(6) 1 calc GR P C 1
H34B H 1.3579 -0.2027 0.8593 0.108 Uiso 0.715(6) 1 calc GR P C 1
H34C H 1.2851 -0.2739 0.8841 0.108 Uiso 0.715(6) 1 calc GR P C 1
C20A C 1.1875(4) 0.1031(4) 0.8861(3) 0.0311(18) Uani 0.530(6) 1 d . P A 1
C21A C 1.1824(4) 0.1655(3) 0.9261(3) 0.0371(16) Uani 0.530(6) 1 d G P A 1
C22A C 1.2622(5) 0.1522(4) 0.9835(4) 0.050(2) Uani 0.530(6) 1 d G P A 1
H22A H 1.2587 0.1949 1.0109 0.060 Uiso 0.530(6) 1 calc R P A 1
C23A C 1.3471(5) 0.0766(5) 1.0009(4) 0.059(3) Uani 0.530(6) 1 d G P A 1
H23A H 1.4016 0.0676 1.0401 0.071 Uiso 0.530(6) 1 calc R P A 1
C24A C 1.3522(4) 0.0142(4) 0.9609(4) 0.053(2) Uani 0.530(6) 1 d G P A 1
H24A H 1.4103 -0.0374 0.9728 0.064 Uiso 0.530(6) 1 calc R P A 1
C25A C 1.2724(5) 0.0275(4) 0.9035(3) 0.037(2) Uani 0.530(6) 1 d G P A 1
H25A H 1.2759 -0.0151 0.8762 0.045 Uiso 0.530(6) 1 calc R P A 1
C26A C 1.0802(9) 0.2992(6) 0.9498(5) 0.063(3) Uani 0.530(6) 1 d . P A 1
H26A H 1.0168 0.3480 0.9280 0.095 Uiso 0.530(6) 1 calc GR P A 1
H26B H 1.1460 0.3219 0.9479 0.095 Uiso 0.530(6) 1 calc GR P A 1
H26C H 1.0668 0.2692 1.0047 0.095 Uiso 0.530(6) 1 calc GR P A 1
O1B O 1.2743(7) 0.0011(5) 0.8953(5) 0.0399(18) Uani 0.470(6) 1 d . P A 2
C10B C 1.0723(13) 0.0149(10) 0.6488(7) 0.0491(14) Uani 0.314(8) 1 d . P B 2
H10D H 1.1467 0.0245 0.6474 0.074 Uiso 0.314(8) 1 calc GR P B 2
H10E H 1.0306 0.0538 0.6009 0.074 Uiso 0.314(8) 1 calc GR P B 2
H10F H 1.0767 -0.0465 0.6515 0.074 Uiso 0.314(8) 1 calc GR P B 2
C27B C 1.0841(8) -0.1048(5) 0.8023(6) 0.038(3) Uani 0.285(6) 1 d . P C 2
C28B C 1.0147(6) -0.1614(6) 0.8110(7) 0.046(3) Uani 0.285(6) 1 d G P C 2
C29B C 1.0585(8) -0.2506(6) 0.8218(8) 0.050(5) Uani 0.285(6) 1 d G P C 2
H29B H 1.0110 -0.2893 0.8277 0.060 Uiso 0.285(6) 1 calc R P C 2
C30B C 1.1717(9) -0.2833(5) 0.8241(8) 0.060(4) Uani 0.285(6) 1 d G P C 2
H30B H 1.2017 -0.3443 0.8315 0.072 Uiso 0.285(6) 1 calc R P C 2
C31B C 1.2412(6) -0.2268(7) 0.8154(8) 0.058(4) Uani 0.285(6) 1 d G P C 2
H31B H 1.3186 -0.2491 0.8170 0.069 Uiso 0.285(6) 1 calc R P C 2
C32B C 1.1974(7) -0.1375(6) 0.8046(8) 0.037(4) Uani 0.285(6) 1 d G P C 2
H32B H 1.2448 -0.0989 0.7987 0.044 Uiso 0.285(6) 1 calc R P C 2
C33B C 0.8899(10) -0.1283(12) 0.8068(12) 0.046(4) Uani 0.285(6) 1 d . P C 2
H33B H 0.8705 -0.0916 0.8440 0.055 Uiso 0.285(6) 1 calc R P C 2
C35B C 0.8435(12) -0.0699(10) 0.7248(8) 0.049(3) Uani 0.285(6) 1 d . P C 2
H35D H 0.8813 -0.0222 0.7064 0.073 Uiso 0.285(6) 1 calc GR P C 2
H35E H 0.7647 -0.0451 0.7281 0.073 Uiso 0.285(6) 1 calc GR P C 2
H35F H 0.8547 -0.1053 0.6877 0.073 Uiso 0.285(6) 1 calc GR P C 2
C34B C 0.8295(16) -0.2015(13) 0.8330(12) 0.056(4) Uani 0.285(6) 1 d . P C 2
H34D H 0.8422 -0.2366 0.7956 0.083 Uiso 0.285(6) 1 calc GR P C 2
H34E H 0.7505 -0.1759 0.8345 0.083 Uiso 0.285(6) 1 calc GR P C 2
H34F H 0.8566 -0.2393 0.8859 0.083 Uiso 0.285(6) 1 calc GR P C 2
C20B C 1.1705(8) 0.1411(6) 0.8849(5) 0.032(2) Uani 0.470(6) 1 d . P A 2
C25B C 1.1441(11) 0.2191(10) 0.9058(9) 0.049(3) Uani 0.470(6) 1 d . P A 2
H25B H 1.0827 0.2646 0.8808 0.059 Uiso 0.470(6) 1 calc R P A 2
C24B C 1.2059(9) 0.2305(6) 0.9620(6) 0.056(2) Uani 0.470(6) 1 d . P A 2
H24B H 1.1876 0.2833 0.9770 0.067 Uiso 0.470(6) 1 calc R P A 2
C23B C 1.2971(9) 0.1626(8) 0.9971(7) 0.052(3) Uani 0.470(6) 1 d . P A 2
H23B H 1.3426 0.1710 1.0344 0.063 Uiso 0.470(6) 1 calc R P A 2
C22B C 1.3226(9) 0.0830(7) 0.9786(6) 0.041(2) Uani 0.470(6) 1 d . P A 2
H22B H 1.3824 0.0367 1.0047 0.049 Uiso 0.470(6) 1 calc R P A 2
C21B C 1.2577(7) 0.0726(6) 0.9202(5) 0.0330(17) Uani 0.470(6) 1 d . P A 2
C26B C 1.3494(8) -0.0771(6) 0.9436(6) 0.056(3) Uani 0.470(6) 1 d . P A 2
H26D H 1.3546 -0.1257 0.9208 0.083 Uiso 0.470(6) 1 calc GR P A 2
H26E H 1.3221 -0.0930 0.9974 0.083 Uiso 0.470(6) 1 calc GR P A 2
H26F H 1.4222 -0.0654 0.9452 0.083 Uiso 0.470(6) 1 calc GR P A 2
F9 F 1.1828(2) 0.46321(19) 0.7502(2) 0.0782(9) Uani 1 1 d . . . .
F8 F 1.0318(3) 0.43534(18) 0.7898(3) 0.0979(13) Uani 1 1 d . . . .
F7 F 1.1092(3) 0.5095(2) 0.84390(19) 0.0898(11) Uani 1 1 d . . . .
F11 F 1.0462(2) 0.86074(16) 0.56302(16) 0.0570(6) Uani 1 1 d . . . .
F12 F 1.0725(2) 0.77656(18) 0.48879(13) 0.0559(6) Uani 1 1 d . . . .
F10 F 1.1931(2) 0.75574(19) 0.57780(17) 0.0641(7) Uani 1 1 d . . . .
F21 F 0.6628(3) 1.00132(17) 0.41560(15) 0.0695(8) Uani 1 1 d . . . .
F19 F 0.6107(3) 1.10582(16) 0.46651(19) 0.0791(9) Uani 1 1 d . . . .
F20 F 0.7760(2) 1.0310(2) 0.4836(2) 0.0859(10) Uani 1 1 d . . . .
F14 F 0.7683(2) 0.42856(18) 0.4615(2) 0.0731(9) Uani 1 1 d . . . .
F15 F 0.8671(3) 0.42343(18) 0.55812(17) 0.0824(10) Uani 1 1 d . . . .
F13 F 0.8987(2) 0.49334(17) 0.4429(2) 0.0711(8) Uani 1 1 d . . . .
C44 C 0.8496(3) 0.6810(2) 0.6622(2) 0.0335(7) Uani 1 1 d . . . .
C49 C 0.9117(3) 0.7365(2) 0.6159(2) 0.0347(7) Uani 1 1 d . . . .
H49 H 0.8745 0.7904 0.5798 0.042 Uiso 1 1 calc R . . .
C48 C 1.0258(3) 0.7159(2) 0.6206(2) 0.0372(8) Uani 1 1 d . . . .
C47 C 1.0843(3) 0.6387(2) 0.6726(2) 0.0391(8) Uani 1 1 d . . . .
H47 H 1.1623 0.6247 0.6762 0.047 Uiso 1 1 calc R . . .
C46 C 1.0248(3) 0.5826(2) 0.7191(2) 0.0418(8) Uani 1 1 d . . . .
C45 C 0.9101(3) 0.6029(2) 0.7141(2) 0.0381(8) Uani 1 1 d . . . .
H45 H 0.8721 0.5625 0.7468 0.046 Uiso 1 1 calc R . . .
C51 C 1.0845(3) 0.7770(3) 0.5642(2) 0.0429(8) Uani 1 1 d . . . .
C50 C 1.0850(4) 0.4985(3) 0.7770(3) 0.0560(11) Uani 1 1 d . . . .
C60 C 0.6616(3) 0.8082(2) 0.6334(2) 0.0340(7) Uani 1 1 d . . . .
C65 C 0.6086(3) 0.8419(2) 0.6926(2) 0.0396(8) Uani 1 1 d . . . .
H65 H 0.5951 0.8021 0.7411 0.048 Uiso 1 1 calc R . . .
C64 C 0.5747(4) 0.9322(3) 0.6833(2) 0.0465(9) Uani 1 1 d . . . .
C63 C 0.5941(4) 0.9927(2) 0.6146(2) 0.0464(9) Uani 1 1 d . . . .
H63 H 0.5734 1.0539 0.6090 0.056 Uiso 1 1 calc R . . .
C62 C 0.6445(3) 0.9614(2) 0.5540(2) 0.0399(8) Uani 1 1 d . . . .
C61 C 0.6752(3) 0.8712(2) 0.5631(2) 0.0353(7) Uani 1 1 d . . . .
H61 H 0.7067 0.8518 0.5196 0.042 Uiso 1 1 calc R . . .
C66 C 0.6730(4) 1.0247(2) 0.4804(3) 0.0465(9) Uani 1 1 d . . . .
C67 C 0.5183(5) 0.9622(3) 0.7496(3) 0.0597(11) Uani 1 1 d . . . .
C52 C 0.6935(3) 0.6692(2) 0.57113(19) 0.0315(7) Uani 1 1 d . . . .
C57 C 0.5986(3) 0.7066(2) 0.5222(2) 0.0338(7) Uani 1 1 d . . . .
H57 H 0.5490 0.7579 0.5285 0.041 Uiso 1 1 calc R . . .
C56 C 0.5752(3) 0.6702(2) 0.4645(2) 0.0369(8) Uani 1 1 d . . . .
C55 C 0.6448(3) 0.5953(2) 0.4530(2) 0.0368(8) Uani 1 1 d . . . .
H55 H 0.6281 0.5705 0.4139 0.044 Uiso 1 1 calc R . . .
C54 C 0.7399(3) 0.5576(2) 0.5005(2) 0.0339(7) Uani 1 1 d . . . .
C53 C 0.7633(3) 0.5944(2) 0.55778(19) 0.0318(7) Uani 1 1 d . . . .
H53 H 0.8292 0.5677 0.5890 0.038 Uiso 1 1 calc R . . .
C58 C 0.8174(3) 0.4759(2) 0.4900(2) 0.0399(8) Uani 1 1 d . . . .
C59 C 0.4704(3) 0.7112(3) 0.4156(2) 0.0463(9) Uani 1 1 d . . . .
C36 C 0.6553(3) 0.6466(2) 0.7242(2) 0.0333(7) Uani 1 1 d . . . .
C41 C 0.6841(3) 0.6389(2) 0.8019(2) 0.0387(8) Uani 1 1 d . . . .
H41 H 0.7439 0.6615 0.8109 0.046 Uiso 1 1 calc R . . .
C40 C 0.6277(4) 0.5990(3) 0.8670(2) 0.0447(9) Uani 1 1 d . . . .
C39 C 0.5412(3) 0.5643(3) 0.8566(2) 0.0460(9) Uani 1 1 d . . . .
H39 H 0.5030 0.5372 0.9006 0.055 Uiso 1 1 calc R . . .
C38 C 0.5118(3) 0.5702(3) 0.7802(2) 0.0441(9) Uani 1 1 d . . . .
C37 C 0.5680(3) 0.6104(2) 0.7158(2) 0.0389(8) Uani 1 1 d . . . .
H37 H 0.5459 0.6133 0.6642 0.047 Uiso 1 1 calc R . . .
C43 C 0.6617(5) 0.5963(4) 0.9481(3) 0.0641(12) Uani 1 1 d . . . .
C42 C 0.4196(4) 0.5330(3) 0.7674(3) 0.0608(11) Uani 1 1 d . . . .
B1 B 0.7142(3) 0.7020(2) 0.6477(2) 0.0324(8) Uani 1 1 d . . . .
F24B F 0.4854(8) 1.0509(3) 0.7315(4) 0.092(2) Uani 0.780(15) 1 d . P D 1
F23B F 0.4307(6) 0.9337(7) 0.7698(5) 0.105(3) Uani 0.780(15) 1 d . P D 1
F22B F 0.5842(5) 0.9384(5) 0.8133(3) 0.083(2) Uani 0.780(15) 1 d . P D 1
F18A F 0.4549(5) 0.6691(4) 0.3662(4) 0.097(3) Uani 0.724(9) 1 d . P E 1
F16A F 0.4718(4) 0.7919(3) 0.3688(3) 0.0797(18) Uani 0.724(9) 1 d . P E 1
F17A F 0.3837(4) 0.7242(6) 0.4583(3) 0.095(2) Uani 0.724(9) 1 d . P E 1
F3A F 0.4248(6) 0.4551(4) 0.8078(6) 0.081(3) Uani 0.545(8) 1 d . P F 1
F1A F 0.3856(8) 0.5493(7) 0.6961(4) 0.088(3) Uani 0.545(8) 1 d . P F 1
F2A F 0.3217(4) 0.5770(4) 0.7985(4) 0.078(2) Uani 0.545(8) 1 d . P F 1
F4B F 0.597(2) 0.5635(19) 1.0024(8) 0.101(5) Uani 0.39(2) 1 d . P G 1
F5B F 0.6505(16) 0.6778(9) 0.9530(9) 0.087(4) Uani 0.39(2) 1 d . P G 1
F6B F 0.7675(17) 0.5610(14) 0.9635(15) 0.088(4) Uani 0.39(2) 1 d . P G 1
F22A F 0.542(2) 1.0287(15) 0.7613(14) 0.080(6) Uani 0.220(15) 1 d . P D 2
F24A F 0.4095(18) 0.9783(16) 0.7480(15) 0.089(5) Uani 0.220(15) 1 d . P D 2
F23A F 0.537(2) 0.9013(12) 0.8242(8) 0.079(6) Uani 0.220(15) 1 d . P D 2
F18B F 0.4833(9) 0.7323(11) 0.3404(6) 0.084(4) Uani 0.276(9) 1 d . P E 2
F16B F 0.4090(10) 0.7803(8) 0.4279(8) 0.070(4) Uani 0.276(9) 1 d . P E 2
F17B F 0.4047(8) 0.6563(7) 0.4270(8) 0.067(4) Uani 0.276(9) 1 d . P E 2
F2B F 0.3848(10) 0.4807(8) 0.8278(5) 0.094(4) Uani 0.455(8) 1 d . P F 2
F3B F 0.4618(6) 0.4657(6) 0.7264(5) 0.086(3) Uani 0.455(8) 1 d . P F 2
F1B F 0.3516(10) 0.5839(8) 0.7128(7) 0.093(4) Uani 0.455(8) 1 d . P F 2
F4A F 0.6489(9) 0.5216(7) 1.0039(4) 0.070(3) Uani 0.61(2) 1 d . P G 2
F5A F 0.6084(14) 0.6617(9) 0.9714(8) 0.122(4) Uani 0.61(2) 1 d . P G 2
F6A F 0.7686(10) 0.5927(10) 0.9564(8) 0.085(3) Uani 0.61(2) 1 d . P G 2

loop_
_atom_site_aniso_label
_atom_site_aniso_U_11
_atom_site_aniso_U_22
_atom_site_aniso_U_33
_atom_site_aniso_U_23
_atom_site_aniso_U_13
_atom_site_aniso_U_12
Br1 0.0761(3) 0.02352(18) 0.02944(19) -0.00196(13) -0.00390(17) -0.00105(17)
Co1 0.0464(3) 0.0236(3) 0.0265(3) -0.0019(2) -0.0133(2) -0.0095(2)
N2 0.0349(15) 0.0412(16) 0.0260(14) -0.0072(12) -0.0074(11) -0.0047(13)
N1 0.0414(16) 0.0386(16) 0.0331(16) -0.0013(12) -0.0098(12) -0.0105(14)
N3 0.107(3) 0.0348(17) 0.0338(17) -0.0108(14) -0.0243(18) -0.0108(19)
C5 0.045(2) 0.055(2) 0.0305(18) -0.0023(16) -0.0054(15) -0.0105(19)
C8 0.055(2) 0.065(3) 0.040(2) -0.0064(19) 0.0002(18) -0.025(2)
C6 0.068(3) 0.062(3) 0.067(3) 0.025(2) -0.015(2) -0.021(3)
C7 0.056(3) 0.138(6) 0.054(3) -0.046(3) 0.011(2) -0.032(3)
C4 0.0356(17) 0.0345(17) 0.0300(17) -0.0081(13) -0.0079(13) 0.0040(15)
C3 0.047(2) 0.0374(18) 0.0242(16) -0.0030(13) -0.0111(14) -0.0062(16)
C9 0.102(4) 0.045(2) 0.033(2) -0.0153(17) -0.018(2) -0.007(2)
C2 0.046(2) 0.0400(19) 0.0352(19) 0.0007(15) -0.0121(15) -0.0130(17)
C1 0.049(2) 0.072(3) 0.037(2) 0.0088(19) -0.0135(18) -0.014(2)
C11 0.046(2) 0.045(2) 0.0345(19) 0.0030(15) -0.0105(16) -0.0135(18)
C16 0.050(2) 0.059(3) 0.046(2) -0.0066(19) -0.0058(18) -0.023(2)
C15 0.055(3) 0.077(3) 0.060(3) 0.006(2) -0.005(2) -0.025(3)
C14 0.057(3) 0.060(3) 0.070(3) 0.008(2) 0.003(2) -0.004(2)
C13 0.059(3) 0.045(2) 0.066(3) 0.001(2) 0.001(2) 0.000(2)
C12 0.060(3) 0.036(2) 0.053(2) 0.0029(17) -0.014(2) -0.0028(19)
C17 0.063(3) 0.036(2) 0.109(4) -0.015(2) -0.020(3) -0.006(2)
C18 0.082(4) 0.041(3) 0.138(6) -0.007(3) 0.016(4) -0.020(3)
C19 0.143(7) 0.052(3) 0.141(7) -0.029(4) -0.050(5) -0.016(4)
O1A 0.062(4) 0.034(3) 0.028(3) -0.008(2) -0.002(3) -0.018(3)
C10A 0.066(4) 0.054(3) 0.035(2) -0.017(2) -0.007(3) -0.022(3)
C27A 0.054(3) 0.038(3) 0.033(2) -0.016(2) -0.005(2) -0.019(2)
C28A 0.054(3) 0.043(3) 0.033(3) -0.018(2) -0.003(2) -0.012(2)
C29A 0.066(4) 0.038(3) 0.052(5) -0.021(3) -0.001(3) -0.017(3)
C30A 0.077(4) 0.043(3) 0.054(3) -0.024(2) 0.010(3) -0.027(3)
C31A 0.063(4) 0.053(3) 0.065(4) -0.027(3) 0.002(3) -0.031(3)
C32A 0.050(3) 0.045(3) 0.051(4) -0.024(3) 0.001(3) -0.024(3)
C33A 0.051(3) 0.053(4) 0.058(4) -0.024(3) -0.004(3) -0.015(3)
C35A 0.064(4) 0.060(4) 0.051(3) -0.017(3) 0.004(3) -0.018(3)
C34A 0.049(3) 0.106(6) 0.055(4) -0.022(4) -0.003(3) -0.011(4)
C20A 0.033(4) 0.034(4) 0.027(3) -0.003(3) -0.002(3) -0.016(3)
C21A 0.046(4) 0.037(3) 0.032(3) -0.006(3) 0.002(3) -0.021(3)
C22A 0.044(4) 0.078(6) 0.036(4) -0.014(3) 0.000(3) -0.032(4)
C23A 0.046(5) 0.093(6) 0.042(5) -0.020(4) -0.014(4) -0.022(4)
C24A 0.036(4) 0.076(5) 0.042(4) -0.008(3) -0.007(3) -0.013(3)
C25A 0.034(4) 0.033(5) 0.041(4) -0.005(4) -0.007(3) -0.007(4)
C26A 0.102(7) 0.045(4) 0.050(5) -0.022(4) -0.002(4) -0.021(4)
O1B 0.049(4) 0.028(3) 0.037(3) -0.004(2) -0.017(3) -0.002(3)
C10B 0.066(4) 0.054(3) 0.035(2) -0.017(2) -0.007(3) -0.022(3)
C27B 0.047(5) 0.040(6) 0.035(6) -0.019(5) -0.001(4) -0.011(4)
C28B 0.050(5) 0.052(6) 0.044(7) -0.022(5) -0.003(4) -0.018(4)
C29B 0.068(7) 0.047(7) 0.040(10) -0.022(6) 0.003(6) -0.012(5)
C30B 0.074(7) 0.039(6) 0.069(10) -0.022(6) 0.006(6) -0.011(5)
C31B 0.066(7) 0.038(6) 0.069(10) -0.021(5) -0.004(6) -0.005(5)
C32B 0.050(6) 0.032(7) 0.029(8) -0.009(5) -0.001(5) -0.009(4)
C33B 0.052(6) 0.051(7) 0.047(7) -0.029(6) 0.001(5) -0.018(5)
C35B 0.049(7) 0.067(8) 0.045(6) -0.026(5) 0.001(5) -0.030(6)
C34B 0.074(10) 0.065(9) 0.049(8) -0.033(7) 0.012(7) -0.036(8)
C20B 0.039(4) 0.029(4) 0.029(4) -0.007(3) -0.005(3) -0.012(3)
C25B 0.057(7) 0.042(5) 0.051(6) -0.022(4) -0.008(5) -0.008(5)
C24B 0.079(6) 0.046(4) 0.048(5) -0.018(3) -0.011(4) -0.018(4)
C23B 0.057(6) 0.059(5) 0.047(5) -0.015(4) -0.009(4) -0.024(4)
C22B 0.036(4) 0.052(5) 0.037(4) -0.008(3) -0.011(4) -0.020(4)
C21B 0.034(4) 0.033(4) 0.031(3) -0.003(3) -0.004(3) -0.012(3)
C26B 0.065(6) 0.035(4) 0.054(5) -0.005(3) -0.022(4) 0.006(4)
F9 0.0584(17) 0.0528(15) 0.109(2) -0.0151(16) -0.0200(16) 0.0081(13)
F8 0.0641(18) 0.0377(14) 0.165(4) 0.0187(18) -0.040(2) -0.0142(13)
F7 0.126(3) 0.0599(17) 0.0609(18) -0.0015(14) -0.0386(18) 0.0076(18)
F11 0.0689(16) 0.0461(13) 0.0639(15) -0.0182(11) 0.0136(12) -0.0275(12)
F12 0.0696(16) 0.0664(15) 0.0377(12) -0.0139(11) 0.0023(11) -0.0288(13)
F10 0.0457(13) 0.0750(18) 0.0672(17) -0.0039(13) -0.0088(12) -0.0248(13)
F21 0.117(2) 0.0461(13) 0.0444(14) -0.0072(11) 0.0048(14) -0.0250(15)
F19 0.111(2) 0.0277(11) 0.0747(19) 0.0005(11) 0.0230(17) 0.0060(13)
F20 0.0648(17) 0.089(2) 0.085(2) 0.0221(17) -0.0078(15) -0.0396(17)
F14 0.0622(16) 0.0512(15) 0.122(3) -0.0531(17) -0.0130(16) -0.0065(13)
F15 0.121(3) 0.0454(14) 0.0563(16) -0.0140(12) -0.0286(16) 0.0312(16)
F13 0.0685(17) 0.0449(13) 0.098(2) -0.0249(14) 0.0211(16) -0.0073(13)
C44 0.0398(18) 0.0336(17) 0.0321(17) -0.0138(13) -0.0070(14) -0.0112(15)
C49 0.0403(18) 0.0341(17) 0.0309(17) -0.0093(13) -0.0083(14) -0.0098(15)
C48 0.0444(19) 0.0401(18) 0.0324(17) -0.0146(14) -0.0070(14) -0.0135(16)
C47 0.0372(18) 0.0403(19) 0.045(2) -0.0181(16) -0.0080(15) -0.0105(16)
C46 0.045(2) 0.0329(18) 0.049(2) -0.0119(16) -0.0159(16) -0.0095(16)
C45 0.046(2) 0.0301(17) 0.0400(19) -0.0073(14) -0.0094(15) -0.0142(16)
C51 0.043(2) 0.047(2) 0.042(2) -0.0126(16) -0.0058(16) -0.0164(18)
C50 0.049(2) 0.039(2) 0.074(3) -0.003(2) -0.023(2) -0.0120(19)
C60 0.0369(18) 0.0301(16) 0.0377(18) -0.0117(14) -0.0063(14) -0.0096(14)
C65 0.048(2) 0.0326(17) 0.0396(19) -0.0109(15) 0.0000(16) -0.0117(16)
C64 0.058(2) 0.0378(19) 0.048(2) -0.0197(17) 0.0032(18) -0.0099(18)
C63 0.059(2) 0.0287(17) 0.052(2) -0.0145(16) 0.0018(18) -0.0077(17)
C62 0.043(2) 0.0323(17) 0.045(2) -0.0100(15) -0.0034(16) -0.0100(16)
C61 0.0379(18) 0.0314(17) 0.0374(18) -0.0110(14) -0.0064(14) -0.0073(15)
C66 0.054(2) 0.0269(17) 0.053(2) -0.0060(16) -0.0003(18) -0.0061(17)
C67 0.083(3) 0.042(2) 0.053(2) -0.0200(18) 0.015(2) -0.009(2)
C52 0.0361(17) 0.0262(15) 0.0321(16) -0.0058(13) -0.0044(13) -0.0097(14)
C57 0.0374(18) 0.0252(15) 0.0379(18) -0.0067(13) -0.0066(14) -0.0077(14)
C56 0.0418(19) 0.0298(16) 0.0383(18) -0.0053(14) -0.0139(15) -0.0100(15)
C55 0.050(2) 0.0286(16) 0.0340(17) -0.0090(13) -0.0108(15) -0.0106(15)
C54 0.0415(18) 0.0249(15) 0.0349(17) -0.0063(13) -0.0072(14) -0.0085(14)
C53 0.0356(17) 0.0262(15) 0.0328(16) -0.0053(13) -0.0091(13) -0.0080(14)
C58 0.049(2) 0.0315(17) 0.0387(19) -0.0104(14) -0.0083(16) -0.0072(16)
C59 0.049(2) 0.0373(18) 0.050(2) -0.0110(15) -0.0229(16) -0.0027(16)
C36 0.0383(18) 0.0246(15) 0.0365(18) -0.0083(13) -0.0050(14) -0.0061(14)
C41 0.049(2) 0.0343(17) 0.0375(18) -0.0116(14) -0.0027(15) -0.0178(16)
C40 0.061(2) 0.042(2) 0.0363(19) -0.0127(16) -0.0001(17) -0.0186(19)
C39 0.050(2) 0.044(2) 0.045(2) -0.0085(17) 0.0065(17) -0.0181(18)
C38 0.039(2) 0.043(2) 0.047(2) -0.0042(16) -0.0057(16) -0.0137(17)
C37 0.0421(19) 0.0358(18) 0.0377(19) -0.0063(14) -0.0092(15) -0.0110(16)
C43 0.098(3) 0.077(3) 0.038(2) -0.022(2) 0.007(2) -0.053(3)
C42 0.054(2) 0.067(3) 0.061(2) -0.0015(19) -0.0127(19) -0.032(2)
B1 0.039(2) 0.0262(17) 0.0330(19) -0.0074(14) -0.0076(15) -0.0099(16)
F24B 0.136(5) 0.049(2) 0.076(4) -0.025(2) 0.032(3) 0.009(3)
F23B 0.109(4) 0.137(6) 0.113(6) -0.083(5) 0.069(4) -0.065(5)
F22B 0.103(4) 0.093(4) 0.053(2) -0.038(2) 0.003(2) -0.005(3)
F18A 0.095(4) 0.075(3) 0.125(5) -0.066(3) -0.082(4) 0.030(3)
F16A 0.082(3) 0.051(2) 0.085(3) 0.009(2) -0.050(3) -0.003(2)
F17A 0.043(2) 0.157(6) 0.066(3) -0.017(3) -0.0208(18) -0.002(3)
F3A 0.054(4) 0.036(2) 0.141(7) 0.001(3) -0.043(4) -0.016(2)
F1A 0.082(7) 0.143(9) 0.059(3) -0.025(4) -0.006(3) -0.069(6)
F2A 0.039(3) 0.078(4) 0.130(6) -0.044(4) 0.005(3) -0.020(2)
F4B 0.156(11) 0.145(12) 0.043(5) -0.029(7) 0.026(7) -0.113(10)
F5B 0.157(10) 0.088(5) 0.048(6) -0.033(4) 0.011(5) -0.076(5)
F6B 0.115(6) 0.100(9) 0.058(7) -0.015(8) -0.025(5) -0.043(6)
F22A 0.112(13) 0.065(8) 0.084(12) -0.050(8) 0.029(9) -0.029(8)
F24A 0.101(7) 0.098(13) 0.076(11) -0.053(10) 0.021(6) -0.009(6)
F23A 0.131(13) 0.059(7) 0.045(5) -0.027(5) 0.019(6) -0.008(7)
F18B 0.062(6) 0.126(11) 0.052(5) -0.011(5) -0.019(4) -0.014(7)
F16B 0.065(7) 0.059(5) 0.085(8) -0.035(6) -0.043(6) 0.016(5)
F17B 0.046(5) 0.049(5) 0.092(8) 0.008(5) -0.041(5) -0.015(4)
F2B 0.105(9) 0.144(9) 0.058(4) -0.021(5) 0.013(4) -0.093(7)
F3B 0.079(5) 0.104(5) 0.108(6) -0.044(4) -0.006(4) -0.064(4)
F1B 0.059(6) 0.086(6) 0.117(8) 0.008(5) -0.044(6) -0.023(4)
F4A 0.102(6) 0.087(5) 0.034(2) -0.010(3) -0.004(3) -0.056(4)
F5A 0.178(9) 0.125(7) 0.077(6) -0.066(6) 0.002(6) -0.015(6)
F6A 0.116(4) 0.130(8) 0.035(3) -0.015(5) -0.004(3) -0.088(5)

loop_
_atom_type_symbol
_atom_type_description
_atom_type_scat_dispersion_real
_atom_type_scat_dispersion_imag
_atom_type_scat_source
C C 0.0181 0.0091 'International Tables Vol C Tables 4.2.6.8 and 6.1.1.4'
H H 0.0000 0.0000 'International Tables Vol C Tables 4.2.6.8 and 6.1.1.4'
B B 0.0090 0.0039 'International Tables Vol C Tables 4.2.6.8 and 6.1.1.4'
Br Br -0.6763 1.2805 'International Tables Vol C Tables 4.2.6.8 and 6.1.1.4'
Co Co -2.3653 3.6143 'International Tables Vol C Tables 4.2.6.8 and 6.1.1.4'
F F 0.0727 0.0534 'International Tables Vol C Tables 4.2.6.8 and 6.1.1.4'
N N 0.0311 0.0180 'International Tables Vol C Tables 4.2.6.8 and 6.1.1.4'
O O 0.0492 0.0322 'International Tables Vol C Tables 4.2.6.8 and 6.1.1.4'

loop_
_geom_angle_atom_site_label_1
_geom_angle_atom_site_label_2
_geom_angle_atom_site_label_3
_geom_angle
_geom_angle_site_symmetry_3
Co1 Br1 Co1 95.12(2) 2_757
Br1 Co1 Br1 84.88(2) 2_757
N2 Co1 Br1 104.51(8) 2_757
N2 Co1 Br1 118.92(8) .
N2 Co1 N1 87.14(11) .
N2 Co1 N3 86.05(14) .
N1 Co1 Br1 94.59(9) 2_757
N1 Co1 Br1 153.29(9) .
N1 Co1 N3 84.96(13) .
N3 Co1 Br1 90.78(9) .
N3 Co1 Br1 169.41(12) 2_757
C4 N2 Co1 122.0(2) .
C4 N2 C20A 128.8(4) .
C4 N2 C20B 121.5(4) .
C20A N2 Co1 108.1(3) .
C20B N2 Co1 115.2(4) .
C2 N1 Co1 117.2(3) .
C2 N1 C11 117.9(3) .
C11 N1 Co1 124.3(2) .
C9 N3 Co1 117.1(3) .
C9 N3 C27A 121.5(3) .
C9 N3 C27B 108.8(5) .
C27A N3 Co1 119.7(3) .
C27B N3 Co1 124.6(4) .
C8 C5 C6 108.5(4) .
C7 C5 C8 107.8(4) .
C7 C5 C6 109.9(4) .
C7 C5 C4 108.2(4) .
C4 C5 C8 115.7(3) .
C4 C5 C6 106.7(3) .
C5 C8 H8A 109.5 .
C5 C8 H8B 109.5 .
C5 C8 H8C 109.5 .
H8A C8 H8B 109.5 .
H8A C8 H8C 109.5 .
H8B C8 H8C 109.5 .
C5 C6 H6A 109.5 .
C5 C6 H6B 109.5 .
C5 C6 H6C 109.5 .
H6A C6 H6B 109.5 .
H6A C6 H6C 109.5 .
H6B C6 H6C 109.5 .
C5 C7 H7A 109.5 .
C5 C7 H7B 109.5 .
C5 C7 H7C 109.5 .
H7A C7 H7B 109.5 .
H7A C7 H7C 109.5 .
H7B C7 H7C 109.5 .
N2 C4 C5 130.8(3) .
N2 C4 C3 114.4(3) .
C5 C4 C3 114.8(3) .
C4 C3 H3 107.9 .
C9 C3 C4 112.8(3) .
C9 C3 H3 107.9 .
C9 C3 C2 106.4(3) .
C2 C3 C4 113.6(3) .
C2 C3 H3 107.9 .
N3 C9 C3 118.5(3) .
N3 C9 C10A 123.3(4) .
N3 C9 C10B 129.8(6) .
C3 C9 C10B 106.4(6) .
C10A C9 C3 117.0(4) .
N1 C2 C3 118.5(3) .
N1 C2 C1 126.1(4) .
C1 C2 C3 115.2(3) .
C2 C1 H1A 109.5 .
C2 C1 H1B 109.5 .
C2 C1 H1C 109.5 .
H1A C1 H1B 109.5 .
H1A C1 H1C 109.5 .
H1B C1 H1C 109.5 .
C16 C11 N1 118.2(4) .
C16 C11 C12 120.8(4) .
C12 C11 N1 121.0(4) .
C11 C16 H16 119.7 .
C15 C16 C11 120.5(5) .
C15 C16 H16 119.7 .
C16 C15 H15 120.5 .
C14 C15 C16 119.0(5) .
C14 C15 H15 120.5 .
C15 C14 H14 120.0 .
C13 C14 C15 120.0(5) .
C13 C14 H14 120.0 .
C14 C13 H13 118.7 .
C14 C13 C12 122.7(5) .
C12 C13 H13 118.7 .
C11 C12 C17 121.8(4) .
C13 C12 C11 117.0(4) .
C13 C12 C17 121.1(4) .
C12 C17 H17 108.1 .
C12 C17 C18 109.2(4) .
C18 C17 H17 108.1 .
C19 C17 C12 114.6(6) .
C19 C17 H17 108.1 .
C19 C17 C18 108.5(5) .
C17 C18 H18A 109.5 .
C17 C18 H18B 109.5 .
C17 C18 H18C 109.5 .
H18A C18 H18B 109.5 .
H18A C18 H18C 109.5 .
H18B C18 H18C 109.5 .
C17 C19 H19A 109.5 .
C17 C19 H19B 109.5 .
C17 C19 H19C 109.5 .
H19A C19 H19B 109.5 .
H19A C19 H19C 109.5 .
H19B C19 H19C 109.5 .
C21A O1A C26A 117.3(7) .
C9 C10A H10A 109.5 .
C9 C10A H10B 109.5 .
C9 C10A H10C 109.5 .
H10A C10A H10B 109.5 .
H10A C10A H10C 109.5 .
H10B C10A H10C 109.5 .
C28A C27A N3 118.9(3) .
C28A C27A C32A 120.0 .
C32A C27A N3 121.1(3) .
C27A C28A C29A 120.0 .
C27A C28A C33A 122.6(4) .
C29A C28A C33A 117.4(4) .
C28A C29A H29A 120.0 .
C30A C29A C28A 120.0 .
C30A C29A H29A 120.0 .
C29A C30A H30A 120.0 .
C31A C30A C29A 120.0 .
C31A C30A H30A 120.0 .
C30A C31A H31A 120.0 .
C30A C31A C32A 120.0 .
C32A C31A H31A 120.0 .
C27A C32A H32A 120.0 .
C31A C32A C27A 120.0 .
C31A C32A H32A 120.0 .
C28A C33A H33A 107.1 .
C35A C33A C28A 111.1(6) .
C35A C33A H33A 107.1 .
C34A C33A C28A 113.7(6) .
C34A C33A H33A 107.1 .
C34A C33A C35A 110.4(6) .
C33A C35A H35A 109.5 .
C33A C35A H35B 109.5 .
C33A C35A H35C 109.5 .
H35A C35A H35B 109.5 .
H35A C35A H35C 109.5 .
H35B C35A H35C 109.5 .
C33A C34A H34A 109.5 .
C33A C34A H34B 109.5 .
C33A C34A H34C 109.5 .
H34A C34A H34B 109.5 .
H34A C34A H34C 109.5 .
H34B C34A H34C 109.5 .
C21A C20A N2 117.2(4) .
C21A C20A C25A 120.0 .
C25A C20A N2 122.6(4) .
O1A C21A C20A 115.5(5) .
O1A C21A C22A 124.5(5) .
C22A C21A C20A 120.0 .
C21A C22A H22A 120.0 .
C21A C22A C23A 120.0 .
C23A C22A H22A 120.0 .
C22A C23A H23A 120.0 .
C22A C23A C24A 120.0 .
C24A C23A H23A 120.0 .
C23A C24A H24A 120.0 .
C25A C24A C23A 120.0 .
C25A C24A H24A 120.0 .
C20A C25A H25A 120.0 .
C24A C25A C20A 120.0 .
C24A C25A H25A 120.0 .
O1A C26A H26A 109.5 .
O1A C26A H26B 109.5 .
O1A C26A H26C 109.5 .
H26A C26A H26B 109.5 .
H26A C26A H26C 109.5 .
H26B C26A H26C 109.5 .
C21B O1B C26B 116.1(8) .
C9 C10B H10D 109.5 .
C9 C10B H10E 109.5 .
C9 C10B H10F 109.5 .
H10D C10B H10E 109.5 .
H10D C10B H10F 109.5 .
H10E C10B H10F 109.5 .
C28B C27B N3 105.9(6) .
C28B C27B C32B 120.0 .
C32B C27B N3 134.0(6) .
C27B C28B C29B 120.0 .
C27B C28B C33B 122.0(10) .
C29B C28B C33B 118.0(10) .
C28B C29B H29B 120.0 .
C30B C29B C28B 120.0 .
C30B C29B H29B 120.0 .
C29B C30B H30B 120.0 .
C29B C30B C31B 120.0 .
C31B C30B H30B 120.0 .
C30B C31B H31B 120.0 .
C32B C31B C30B 120.0 .
C32B C31B H31B 120.0 .
C27B C32B H32B 120.0 .
C31B C32B C27B 120.0 .
C31B C32B H32B 120.0 .
C28B C33B H33B 107.1 .
C28B C33B C35B 113.9(14) .
C35B C33B H33B 107.1 .
C34B C33B C28B 113.6(14) .
C34B C33B H33B 107.1 .
C34B C33B C35B 107.8(14) .
C33B C35B H35D 109.5 .
C33B C35B H35E 109.5 .
C33B C35B H35F 109.5 .
H35D C35B H35E 109.5 .
H35D C35B H35F 109.5 .
H35E C35B H35F 109.5 .
C33B C34B H34D 109.5 .
C33B C34B H34E 109.5 .
C33B C34B H34F 109.5 .
H34D C34B H34E 109.5 .
H34D C34B H34F 109.5 .
H34E C34B H34F 109.5 .
C25B C20B N2 124.1(8) .
C21B C20B N2 113.2(7) .
C21B C20B C25B 122.0(10) .
C20B C25B H25B 119.8 .
C24B C25B C20B 120.3(12) .
C24B C25B H25B 119.8 .
C25B C24B H24B 120.7 .
C25B C24B C23B 118.6(10) .
C23B C24B H24B 120.7 .
C24B C23B H23B 119.2 .
C22B C23B C24B 121.7(9) .
C22B C23B H23B 119.2 .
C23B C22B H22B 120.6 .
C23B C22B C21B 118.7(9) .
C21B C22B H22B 120.6 .
O1B C21B C20B 116.3(8) .
O1B C21B C22B 125.1(9) .
C20B C21B C22B 118.6(9) .
O1B C26B H26D 109.5 .
O1B C26B H26E 109.5 .
O1B C26B H26F 109.5 .
H26D C26B H26E 109.5 .
H26D C26B H26F 109.5 .
H26E C26B H26F 109.5 .
C49 C44 C45 115.5(3) .
C49 C44 B1 121.2(3) .
C45 C44 B1 122.9(3) .
C44 C49 H49 118.7 .
C48 C49 C44 122.5(3) .
C48 C49 H49 118.7 .
C49 C48 C51 118.1(3) .
C47 C48 C49 121.2(3) .
C47 C48 C51 120.6(3) .
C48 C47 H47 121.3 .
C46 C47 C48 117.4(3) .
C46 C47 H47 121.3 .
C47 C46 C45 121.4(3) .
C47 C46 C50 119.2(4) .
C45 C46 C50 119.4(4) .
C44 C45 H45 119.1 .
C46 C45 C44 121.9(3) .
C46 C45 H45 119.1 .
F11 C51 F12 105.0(3) .
F11 C51 F10 108.1(3) .
F11 C51 C48 113.0(3) .
F12 C51 C48 111.8(3) .
F10 C51 F12 104.7(3) .
F10 C51 C48 113.6(3) .
F9 C50 C46 112.6(4) .
F8 C50 F9 103.3(4) .
F8 C50 C46 112.5(3) .
F7 C50 F9 104.8(4) .
F7 C50 F8 110.3(4) .
F7 C50 C46 112.7(4) .
C65 C60 C61 115.2(3) .
C65 C60 B1 122.5(3) .
C61 C60 B1 122.1(3) .
C60 C65 H65 118.8 .
C60 C65 C64 122.3(4) .
C64 C65 H65 118.8 .
C65 C64 C67 118.6(4) .
C63 C64 C65 121.1(4) .
C63 C64 C67 120.3(4) .
C64 C63 H63 121.0 .
C64 C63 C62 118.0(3) .
C62 C63 H63 121.0 .
C63 C62 C61 120.5(4) .
C63 C62 C66 119.6(3) .
C61 C62 C66 119.8(3) .
C60 C61 H61 118.6 .
C62 C61 C60 122.8(3) .
C62 C61 H61 118.6 .
F21 C66 C62 112.9(3) .
F19 C66 F21 105.5(4) .
F19 C66 C62 113.6(4) .
F20 C66 F21 106.3(4) .
F20 C66 F19 106.3(4) .
F20 C66 C62 111.7(3) .
F24B C67 C64 112.6(4) .
F23B C67 C64 112.7(5) .
F23B C67 F24B 105.6(6) .
F23B C67 F22B 108.6(6) .
F22B C67 C64 112.1(4) .
F22B C67 F24B 104.8(5) .
F22A C67 C64 116.1(9) .
F22A C67 F24A 106.0(11) .
F22A C67 F23A 102.5(11) .
F24A C67 C64 116.3(12) .
F24A C67 F23A 97.5(11) .
F23A C67 C64 116.1(7) .
C57 C52 B1 122.5(3) .
C53 C52 C57 116.0(3) .
C53 C52 B1 121.0(3) .
C52 C57 H57 119.2 .
C56 C57 C52 121.6(3) .
C56 C57 H57 119.2 .
C57 C56 C59 119.3(3) .
C55 C56 C57 121.5(3) .
C55 C56 C59 119.2(3) .
C56 C55 H55 121.1 .
C56 C55 C54 117.8(3) .
C54 C55 H55 121.1 .
C55 C54 C53 120.6(3) .
C55 C54 C58 119.5(3) .
C53 C54 C58 119.9(3) .
C52 C53 H53 118.8 .
C54 C53 C52 122.5(3) .
C54 C53 H53 118.8 .
F14 C58 F15 106.8(3) .
F14 C58 F13 107.3(3) .
F14 C58 C54 112.9(3) .
F15 C58 C54 112.0(3) .
F13 C58 F15 104.5(3) .
F13 C58 C54 112.8(3) .
F18A C59 C56 113.8(4) .
F18A C59 F16A 103.8(5) .
F16A C59 C56 110.7(4) .
F17A C59 C56 113.0(4) .
F17A C59 F18A 110.4(5) .
F17A C59 F16A 104.2(5) .
F18B C59 C56 114.6(6) .
F18B C59 F17B 103.5(8) .
F16B C59 C56 117.1(5) .
F16B C59 F18B 104.6(8) .
F16B C59 F17B 103.7(8) .
F17B C59 C56 111.8(5) .
C41 C36 B1 121.7(3) .
C37 C36 C41 115.5(3) .
C37 C36 B1 122.6(3) .
C36 C41 H41 118.9 .
C36 C41 C40 122.2(4) .
C40 C41 H41 118.9 .
C41 C40 C43 118.7(4) .
C39 C40 C41 120.8(4) .
C39 C40 C43 120.5(4) .
C40 C39 H39 120.9 .
C40 C39 C38 118.1(4) .
C38 C39 H39 120.9 .
C39 C38 C37 120.7(4) .
C39 C38 C42 119.2(4) .
C37 C38 C42 120.0(4) .
C36 C37 H37 118.7 .
C38 C37 C36 122.7(3) .
C38 C37 H37 118.7 .
F4B C43 C40 112.2(8) .
F4B C43 F5B 103.6(10) .
F4B C43 F6B 114.8(14) .
F5B C43 C40 110.3(8) .
F6B C43 C40 112.2(12) .
F6B C43 F5B 102.9(11) .
F4A C43 C40 111.8(5) .
F5A C43 C40 114.1(7) .
F5A C43 F4A 106.9(7) .
F5A C43 F6A 106.4(8) .
F6A C43 C40 114.1(7) .
F6A C43 F4A 102.7(7) .
F3A C42 C38 115.7(5) .
F3A C42 F1A 113.0(7) .
F3A C42 F2A 99.8(5) .
F1A C42 C38 117.5(6) .
F1A C42 F2A 99.3(6) .
F2A C42 C38 108.4(4) .
F2B C42 C38 118.2(6) .
F2B C42 F3B 95.4(7) .
F3B C42 C38 108.2(4) .
F1B C42 C38 113.9(7) .
F1B C42 F2B 119.3(9) .
F1B C42 F3B 96.1(7) .
C60 B1 C44 108.8(3) .
C52 B1 C44 107.1(3) .
C52 B1 C60 112.7(3) .
C52 B1 C36 107.7(3) .
C36 B1 C44 111.8(3) .
C36 B1 C60 108.7(3) .

loop_
_geom_bond_atom_site_label_1
_geom_bond_atom_site_label_2
_geom_bond_distance
_geom_bond_site_symmetry_2
Br1 Co1 2.4899(6) .
Br1 Co1 2.5100(7) 2_757
Co1 Br1 2.5099(7) 2_757
Co1 N2 2.072(3) .
Co1 N1 2.114(3) .
Co1 N3 2.138(3) .
N2 C4 1.274(4) .
N2 C20A 1.424(5) .
N2 C20B 1.506(10) .
N1 C2 1.281(5) .
N1 C11 1.452(5) .
N3 C9 1.274(6) .
N3 C27A 1.480(4) .
N3 C27B 1.537(8) .
C5 C8 1.541(6) .
C5 C6 1.543(6) .
C5 C7 1.532(7) .
C5 C4 1.534(5) .
C8 H8A 0.9800 .
C8 H8B 0.9800 .
C8 H8C 0.9800 .
C6 H6A 0.9800 .
C6 H6B 0.9800 .
C6 H6C 0.9800 .
C7 H7A 0.9800 .
C7 H7B 0.9800 .
C7 H7C 0.9800 .
C4 C3 1.543(5) .
C3 H3 1.0000 .
C3 C9 1.525(6) .
C3 C2 1.527(6) .
C9 C10A 1.519(6) .
C9 C10B 1.650(12) .
C2 C1 1.494(5) .
C1 H1A 0.9800 .
C1 H1B 0.9800 .
C1 H1C 0.9800 .
C11 C16 1.391(6) .
C11 C12 1.400(6) .
C16 H16 0.9500 .
C16 C15 1.388(7) .
C15 H15 0.9500 .
C15 C14 1.384(8) .
C14 H14 0.9500 .
C14 C13 1.374(8) .
C13 H13 0.9500 .
C13 C12 1.386(7) .
C12 C17 1.523(7) .
C17 H17 1.0000 .
C17 C18 1.554(8) .
C17 C19 1.497(10) .
C18 H18A 0.9800 .
C18 H18B 0.9800 .
C18 H18C 0.9800 .
C19 H19A 0.9800 .
C19 H19B 0.9800 .
C19 H19C 0.9800 .
O1A C21A 1.374(8) .
O1A C26A 1.431(10) .
C10A H10A 0.9800 .
C10A H10B 0.9800 .
C10A H10C 0.9800 .
C27A C28A 1.3900 .
C27A C32A 1.3900 .
C28A C29A 1.3900 .
C28A C33A 1.556(7) .
C29A H29A 0.9500 .
C29A C30A 1.3900 .
C30A H30A 0.9500 .
C30A C31A 1.3900 .
C31A H31A 0.9500 .
C31A C32A 1.3900 .
C32A H32A 0.9500 .
C33A H33A 1.0000 .
C33A C35A 1.521(9) .
C33A C34A 1.515(9) .
C35A H35A 0.9800 .
C35A H35B 0.9800 .
C35A H35C 0.9800 .
C34A H34A 0.9800 .
C34A H34B 0.9800 .
C34A H34C 0.9800 .
C20A C21A 1.3900 .
C20A C25A 1.3900 .
C21A C22A 1.3900 .
C22A H22A 0.9500 .
C22A C23A 1.3900 .
C23A H23A 0.9500 .
C23A C24A 1.3900 .
C24A H24A 0.9500 .
C24A C25A 1.3900 .
C25A H25A 0.9500 .
C26A H26A 0.9800 .
C26A H26B 0.9800 .
C26A H26C 0.9800 .
O1B C21B 1.336(11) .
O1B C26B 1.450(11) .
C10B H10D 0.9800 .
C10B H10E 0.9800 .
C10B H10F 0.9800 .
C27B C28B 1.3900 .
C27B C32B 1.3900 .
C28B C29B 1.3900 .
C28B C33B 1.526(13) .
C29B H29B 0.9500 .
C29B C30B 1.3900 .
C30B H30B 0.9500 .
C30B C31B 1.3900 .
C31B H31B 0.9500 .
C31B C32B 1.3900 .
C32B H32B 0.9500 .
C33B H33B 1.0000 .
C33B C35B 1.533(14) .
C33B C34B 1.518(14) .
C35B H35D 0.9800 .
C35B H35E 0.9800 .
C35B H35F 0.9800 .
C34B H34D 0.9800 .
C34B H34E 0.9800 .
C34B H34F 0.9800 .
C20B C25B 1.392(16) .
C20B C21B 1.379(11) .
C25B H25B 0.9500 .
C25B C24B 1.367(16) .
C24B H24B 0.9500 .
C24B C23B 1.406(15) .
C23B H23B 0.9500 .
C23B C22B 1.394(15) .
C22B H22B 0.9500 .
C22B C21B 1.413(12) .
C26B H26D 0.9800 .
C26B H26E 0.9800 .
C26B H26F 0.9800 .
F9 C50 1.354(6) .
F8 C50 1.323(5) .
F7 C50 1.305(6) .
F11 C51 1.333(5) .
F12 C51 1.350(4) .
F10 C51 1.337(5) .
F21 C66 1.330(5) .
F19 C66 1.327(5) .
F20 C66 1.324(5) .
F14 C58 1.311(5) .
F15 C58 1.334(4) .
F13 C58 1.321(5) .
C44 C49 1.398(5) .
C44 C45 1.401(5) .
C44 B1 1.665(5) .
C49 H49 0.9500 .
C49 C48 1.389(5) .
C48 C47 1.383(5) .
C48 C51 1.499(5) .
C47 H47 0.9500 .
C47 C46 1.383(6) .
C46 C45 1.397(5) .
C46 C50 1.501(5) .
C45 H45 0.9500 .
C60 C65 1.395(5) .
C60 C61 1.399(5) .
C60 B1 1.651(5) .
C65 H65 0.9500 .
C65 C64 1.398(5) .
C64 C63 1.379(6) .
C64 C67 1.489(6) .
C63 H63 0.9500 .
C63 C62 1.383(6) .
C62 C61 1.396(5) .
C62 C66 1.498(5) .
C61 H61 0.9500 .
C67 F24B 1.354(6) .
C67 F23B 1.292(8) .
C67 F22B 1.331(7) .
C67 F22A 1.265(16) .
C67 F24A 1.33(2) .
C67 F23A 1.390(16) .
C52 C57 1.404(5) .
C52 C53 1.398(5) .
C52 B1 1.645(5) .
C57 H57 0.9500 .
C57 C56 1.393(5) .
C56 C55 1.387(5) .
C56 C59 1.504(5) .
C55 H55 0.9500 .
C55 C54 1.392(5) .
C54 C53 1.394(5) .
C54 C58 1.507(5) .
C53 H53 0.9500 .
C59 F18A 1.307(6) .
C59 F16A 1.343(6) .
C59 F17A 1.307(6) .
C59 F18B 1.286(12) .
C59 F16B 1.275(11) .
C59 F17B 1.328(10) .
C36 C41 1.398(5) .
C36 C37 1.396(5) .
C36 B1 1.649(5) .
C41 H41 0.9500 .
C41 C40 1.402(5) .
C40 C39 1.380(6) .
C40 C43 1.500(6) .
C39 H39 0.9500 .
C39 C38 1.386(6) .
C38 C37 1.392(5) .
C38 C42 1.484(6) .
C37 H37 0.9500 .
C43 F4B 1.308(13) .
C43 F5B 1.334(14) .
C43 F6B 1.32(2) .
C43 F4A 1.368(8) .
C43 F5A 1.284(10) .
C43 F6A 1.341(13) .
C42 F3A 1.255(7) .
C42 F1A 1.279(8) .
C42 F2A 1.441(7) .
C42 F2B 1.293(9) .
C42 F3B 1.473(8) .
C42 F1B 1.269(9) .

loop_
_geom_torsion_atom_site_label_1
_geom_torsion_atom_site_label_2
_geom_torsion_atom_site_label_3
_geom_torsion_atom_site_label_4
_geom_torsion
Co1 N2 C4 C5 178.5(3)
Co1 N2 C4 C3 -2.3(4)
Co1 N2 C20A C21A -96.0(4)
Co1 N2 C20A C25A 79.1(4)
Co1 N2 C20B C25B -91.7(11)
Co1 N2 C20B C21B 79.0(7)
Co1 N1 C2 C3 -4.6(5)
Co1 N1 C2 C1 169.8(4)
Co1 N1 C11 C16 -82.7(4)
Co1 N1 C11 C12 97.7(4)
Co1 N3 C9 C3 0.9(7)
Co1 N3 C9 C10A -166.4(5)
Co1 N3 C9 C10B 151.2(8)
Co1 N3 C27A C28A -106.3(4)
Co1 N3 C27A C32A 73.1(3)
Co1 N3 C27B C28B 104.4(6)
Co1 N3 C27B C32B -71.0(9)
N2 C4 C3 C9 -59.8(4)
N2 C4 C3 C2 61.4(4)
N2 C20A C21A O1A -5.5(6)
N2 C20A C21A C22A 175.2(5)
N2 C20A C25A C24A -174.9(6)
N2 C20B C25B C24B 171.0(10)
N2 C20B C21B O1B 8.6(12)
N2 C20B C21B C22B -171.8(8)
N1 C11 C16 C15 -177.5(4)
N1 C11 C12 C13 178.4(4)
N1 C11 C12 C17 1.9(6)
N3 C27A C28A C29A 179.4(3)
N3 C27A C28A C33A -2.5(6)
N3 C27A C32A C31A -179.4(4)
N3 C27B C28B C29B -176.2(7)
N3 C27B C28B C33B 5.4(13)
N3 C27B C32B C31B 174.9(10)
C5 C4 C3 C9 119.5(4)
C5 C4 C3 C2 -119.3(3)
C8 C5 C4 N2 0.6(6)
C8 C5 C4 C3 -178.6(3)
C6 C5 C4 N2 -120.2(5)
C6 C5 C4 C3 60.6(5)
C7 C5 C4 N2 121.6(4)
C7 C5 C4 C3 -57.7(4)
C4 N2 C20A C21A 96.2(5)
C4 N2 C20A C25A -88.7(5)
C4 N2 C20B C25B 75.5(12)
C4 N2 C20B C21B -113.8(7)
C4 C3 C9 N3 60.7(6)
C4 C3 C9 C10A -131.2(5)
C4 C3 C9 C10B -96.0(6)
C4 C3 C2 N1 -57.3(5)
C4 C3 C2 C1 127.6(4)
C9 N3 C27A C28A 89.2(5)
C9 N3 C27A C32A -91.4(5)
C9 N3 C27B C28B -110.6(6)
C9 N3 C27B C32B 74.0(8)
C9 C3 C2 N1 67.4(4)
C9 C3 C2 C1 -107.7(4)
C2 N1 C11 C16 88.7(4)
C2 N1 C11 C12 -90.9(5)
C2 C3 C9 N3 -64.5(6)
C2 C3 C9 C10A 103.6(5)
C2 C3 C9 C10B 138.9(6)
C11 N1 C2 C3 -176.7(3)
C11 N1 C2 C1 -2.2(6)
C11 C16 C15 C14 -1.8(7)
C11 C12 C17 C18 99.4(5)
C11 C12 C17 C19 -138.7(5)
C16 C11 C12 C13 -1.2(6)
C16 C11 C12 C17 -177.6(4)
C16 C15 C14 C13 0.7(7)
C15 C14 C13 C12 0.2(8)
C14 C13 C12 C11 0.0(7)
C14 C13 C12 C17 176.5(5)
C13 C12 C17 C18 -76.9(6)
C13 C12 C17 C19 45.0(6)
C12 C11 C16 C15 2.1(6)
O1A C21A C22A C23A -179.2(6)
C27A N3 C9 C3 165.8(4)
C27A N3 C9 C10A -1.6(8)
C27A C28A C29A C30A 0.0
C27A C28A C33A C35A -110.4(7)
C27A C28A C33A C34A 124.3(7)
C28A C27A C32A C31A 0.0
C28A C29A C30A C31A 0.0
C29A C28A C33A C35A 67.7(7)
C29A C28A C33A C34A -57.5(8)
C29A C30A C31A C32A 0.0
C30A C31A C32A C27A 0.0
C32A C27A C28A C29A 0.0
C32A C27A C28A C33A 178.1(5)
C33A C28A C29A C30A -178.2(5)
C20A N2 C4 C5 -15.2(7)
C20A N2 C4 C3 164.0(4)
C20A C21A C22A C23A 0.0
C21A C20A C25A C24A 0.0
C21A C22A C23A C24A 0.0
C22A C23A C24A C25A 0.0
C23A C24A C25A C20A 0.0
C25A C20A C21A O1A 179.3(5)
C25A C20A C21A C22A 0.0
C26A O1A C21A C20A 172.9(6)
C26A O1A C21A C22A -7.9(9)
C27B N3 C9 C3 -147.2(5)
C27B N3 C9 C10B 3.1(10)
C27B C28B C29B C30B 0.0
C27B C28B C33B C35B 67(2)
C27B C28B C33B C34B -169.0(12)
C28B C27B C32B C31B 0.0
C28B C29B C30B C31B 0.0
C29B C28B C33B C35B -111.3(13)
C29B C28B C33B C34B 12.6(19)
C29B C30B C31B C32B 0.0
C30B C31B C32B C27B 0.0
C32B C27B C28B C29B 0.0
C32B C27B C28B C33B -178.4(13)
C33B C28B C29B C30B 178.5(13)
C20B N2 C4 C5 12.1(7)
C20B N2 C4 C3 -168.6(5)
C20B C25B C24B C23B 1(2)
C25B C20B C21B O1B 179.6(11)
C25B C20B C21B C22B -0.8(15)
C25B C24B C23B C22B -2.9(18)
C24B C23B C22B C21B 3.0(16)
C23B C22B C21B O1B 178.3(10)
C23B C22B C21B C20B -1.1(13)
C21B C20B C25B C24B 1(2)
C26B O1B C21B C20B -167.0(8)
C26B O1B C21B C22B 13.6(15)
C44 C49 C48 C47 -0.5(5)
C44 C49 C48 C51 175.7(3)
C49 C44 C45 C46 0.3(5)
C49 C44 B1 C60 -42.7(4)
C49 C44 B1 C52 79.4(4)
C49 C44 B1 C36 -162.8(3)
C49 C48 C47 C46 0.5(5)
C49 C48 C51 F11 50.9(4)
C49 C48 C51 F12 -67.3(4)
C49 C48 C51 F10 174.6(3)
C48 C47 C46 C45 -0.1(5)
C48 C47 C46 C50 -179.3(4)
C47 C48 C51 F11 -132.8(4)
C47 C48 C51 F12 109.0(4)
C47 C48 C51 F10 -9.2(5)
C47 C46 C45 C44 -0.4(6)
C47 C46 C50 F9 -34.4(5)
C47 C46 C50 F8 -150.6(4)
C47 C46 C50 F7 83.8(5)
C45 C44 C49 C48 0.1(5)
C45 C44 B1 C60 144.9(3)
C45 C44 B1 C52 -93.0(4)
C45 C44 B1 C36 24.8(4)
C45 C46 C50 F9 146.3(4)
C45 C46 C50 F8 30.1(6)
C45 C46 C50 F7 -95.4(5)
C51 C48 C47 C46 -175.6(3)
C50 C46 C45 C44 178.9(4)
C60 C65 C64 C63 -1.1(6)
C60 C65 C64 C67 179.8(4)
C65 C60 C61 C62 3.9(5)
C65 C60 B1 C44 -101.3(4)
C65 C60 B1 C52 140.1(3)
C65 C60 B1 C36 20.7(4)
C65 C64 C63 C62 2.3(6)
C65 C64 C67 F24B -177.1(6)
C65 C64 C67 F23B -57.8(8)
C65 C64 C67 F22B 65.1(7)
C65 C64 C67 F22A 142.1(16)
C65 C64 C67 F24A -92.2(14)
C65 C64 C67 F23A 21.6(15)
C64 C63 C62 C61 -0.5(6)
C64 C63 C62 C66 -176.3(4)
C63 C64 C67 F24B 3.7(8)
C63 C64 C67 F23B 123.0(7)
C63 C64 C67 F22B -114.1(6)
C63 C64 C67 F22A -37.1(17)
C63 C64 C67 F24A 88.7(14)
C63 C64 C67 F23A -157.6(14)
C63 C62 C61 C60 -2.8(6)
C63 C62 C66 F21 -145.3(4)
C63 C62 C66 F19 -25.3(6)
C63 C62 C66 F20 95.0(5)
C61 C60 C65 C64 -2.0(5)
C61 C60 B1 C44 73.3(4)
C61 C60 B1 C52 -45.4(4)
C61 C60 B1 C36 -164.7(3)
C61 C62 C66 F21 38.8(5)
C61 C62 C66 F19 158.9(4)
C61 C62 C66 F20 -80.9(5)
C66 C62 C61 C60 173.0(4)
C67 C64 C63 C62 -178.5(4)
C52 C57 C56 C55 0.1(6)
C52 C57 C56 C59 177.9(3)
C57 C52 C53 C54 -1.1(5)
C57 C52 B1 C44 -153.1(3)
C57 C52 B1 C60 -33.4(4)
C57 C52 B1 C36 86.5(4)
C57 C56 C55 C54 -0.6(6)
C57 C56 C59 F18A -176.9(6)
C57 C56 C59 F16A 66.6(6)
C57 C56 C59 F17A -49.9(6)
C57 C56 C59 F18B 125.6(9)
C57 C56 C59 F16B 2.4(10)
C57 C56 C59 F17B -117.0(8)
C56 C55 C54 C53 0.3(5)
C56 C55 C54 C58 179.8(3)
C55 C56 C59 F18A 1.0(7)
C55 C56 C59 F16A -115.5(5)
C55 C56 C59 F17A 128.0(6)
C55 C56 C59 F18B -56.5(10)
C55 C56 C59 F16B -179.7(9)
C55 C56 C59 F17B 60.8(9)
C55 C54 C53 C52 0.7(5)
C55 C54 C58 F14 -26.6(5)
C55 C54 C58 F15 -147.2(4)
C55 C54 C58 F13 95.2(4)
C53 C52 C57 C56 0.8(5)
C53 C52 B1 C44 35.6(4)
C53 C52 B1 C60 155.3(3)
C53 C52 B1 C36 -84.8(4)
C53 C54 C58 F14 152.9(4)
C53 C54 C58 F15 32.3(5)
C53 C54 C58 F13 -85.3(4)
C58 C54 C53 C52 -178.8(3)
C59 C56 C55 C54 -178.4(4)
C36 C41 C40 C39 0.8(6)
C36 C41 C40 C43 -177.9(4)
C41 C36 C37 C38 0.8(5)
C41 C36 B1 C44 43.2(4)
C41 C36 B1 C60 -76.9(4)
C41 C36 B1 C52 160.6(3)
C41 C40 C39 C38 -0.1(6)
C41 C40 C43 F4B 175.0(16)
C41 C40 C43 F5B 60.1(11)
C41 C40 C43 F6B -54.0(12)
C41 C40 C43 F4A -146.5(7)
C41 C40 C43 F5A 92.1(12)
C41 C40 C43 F6A -30.5(9)
C40 C39 C38 C37 -0.3(6)
C40 C39 C38 C42 179.6(4)
C39 C40 C43 F4B -3.7(18)
C39 C40 C43 F5B -118.6(10)
C39 C40 C43 F6B 127.3(12)
C39 C40 C43 F4A 34.8(9)
C39 C40 C43 F5A -86.6(12)
C39 C40 C43 F6A 150.8(8)
C39 C38 C37 C36 -0.1(6)
C39 C38 C42 F3A -51.1(8)
C39 C38 C42 F1A 171.3(7)
C39 C38 C42 F2A 59.9(6)
C39 C38 C42 F2B -14.2(10)
C39 C38 C42 F3B -120.9(6)
C39 C38 C42 F1B 133.5(8)
C37 C36 C41 C40 -1.1(5)
C37 C36 B1 C44 -142.0(3)
C37 C36 B1 C60 97.9(4)
C37 C36 B1 C52 -24.6(4)
C37 C38 C42 F3A 128.8(7)
C37 C38 C42 F1A -8.8(8)
C37 C38 C42 F2A -120.2(5)
C37 C38 C42 F2B 165.7(8)
C37 C38 C42 F3B 58.9(6)
C37 C38 C42 F1B -46.6(9)
C43 C40 C39 C38 178.6(4)
C42 C38 C37 C36 180.0(4)
B1 C44 C49 C48 -172.8(3)
B1 C44 C45 C46 173.1(3)
B1 C60 C65 C64 172.9(4)
B1 C60 C61 C62 -171.0(3)
B1 C52 C57 C56 -171.0(3)
B1 C52 C53 C54 170.7(3)
B1 C36 C41 C40 174.0(3)
B1 C36 C37 C38 -174.3(3)
